data_7247509
loop_
_publ_author_name
'Wang, Yun'
'Zhang, Wenjuan'
'Wang, Xing'
'Zuo, Weiwei'
'Xue, Xiaopan'
'Ma, Yanping'
'Sun, Wen-Hua'

_publ_section_title
;
 N-(2-(Diphenylphosphino)ethyl)-2-alkyl-5,6,7,8-tetrahydro-quinolin-8-amines
 iron(ii) complexes: structural diversity and the ring opening
 polymerization of \e-caprolactone
;
_journal_issue 43
_journal_name_full 'RSC Advances'
_journal_page_first 29866
_journal_page_last 29878
_journal_paper_doi 10.1039/D3RA05867K
_journal_volume 13
_journal_year 2023
_chemical_formula_moiety 'C24 H27 Cl2 Fe N2 P'
_chemical_formula_sum 'C24 H26 Cl2 Fe N2 P'
_chemical_formula_weight 500.19
_space_group_crystal_system monoclinic
_space_group_IT_number 14
_space_group_name_Hall '-P 2ybc'
_space_group_name_H-M_alt 'P 1 21/c 1'
_atom_sites_solution_hydrogens geom
_atom_sites_solution_primary iterative
_audit_creation_date 2022-02-24
_audit_creation_method
;
Olex2 1.3
(compiled 2020.11.12 svn.r5f609507 for OlexSys, GUI svn.r6226)
;
_audit_update_record
;
2023-08-16 deposited with the CCDC.	2023-09-27 downloaded from the CCDC.
;
_cell_angle_alpha 90
_cell_angle_beta 99.9600(10)
_cell_angle_gamma 90
_cell_formula_units_Z 4
_cell_length_a 12.08330(10)
_cell_length_b 15.72850(10)
_cell_length_c 12.54790(10)
_cell_measurement_reflns_used 20749
_cell_measurement_temperature 169.99(10)
_cell_measurement_theta_max 76.8900
_cell_measurement_theta_min 3.7000
_cell_volume 2348.81(3)
_computing_cell_refinement 'CrysAlisPro 1.171.41.121a (Rigaku OD, 2021)'
_computing_data_collection 'CrysAlisPro 1.171.41.121a (Rigaku OD, 2021)'
_computing_data_reduction 'CrysAlisPro 1.171.41.121a (Rigaku OD, 2021)'
_computing_molecular_graphics 'Olex2 1.3 (Dolomanov et al., 2009)'
_computing_publication_material 'Olex2 1.3 (Dolomanov et al., 2009)'
_computing_structure_refinement 'SHELXL 2018/3 (Sheldrick, 2015)'
_computing_structure_solution 'olex2.solve 1.3 (Bourhis et al., 2015)'
_diffrn_ambient_environment N~2~
_diffrn_ambient_temperature 169.99(10)
_diffrn_detector 'Hybrid Pixel Array Detector'
_diffrn_detector_area_resol_mean 10.0000
_diffrn_detector_type HyPix
_diffrn_measured_fraction_theta_full 1.000
_diffrn_measured_fraction_theta_max 0.982
_diffrn_measurement_details
;
List of Runs (angles in degrees, time in seconds):

  # Type    Start    End  Width  t~exp~   \w     \q     \k     \f   Frames
#--------------------------------------------------------------------------
  1  \w     33.00 115.00   0.50    0.05    --   47.70  57.00  30.00  164
  2  \w    143.00 169.00   0.50    0.15    --  107.36  57.00  90.00   52
  3  \w     94.00 122.00   0.50    0.15    --  107.36  57.00  90.00   56
  4  \w    120.00 177.00   0.50    0.15    --  107.36  57.00  60.00  114
  5  \w     93.00 175.00   0.50    0.15    --  107.36  57.00  30.00  164
  6  \w     93.00 118.00   0.50    0.15    --  107.36  57.00 -30.00   50
  7  \w     96.00 152.00   0.50    0.15    --  107.36  19.00 -90.00  112
  8  \w     97.00 171.00   0.50    0.15    --  107.36  19.00 -60.00  148
  9  \w     95.00 178.00   0.50    0.15    --  107.36  19.00 -30.00  166
 10  \w    145.00 177.00   0.50    0.15    --  107.36  57.00 -30.00   64
 11  \w    -20.00   6.00   0.50    0.05    --  -47.70  19.00   0.00   52
 12  \w    -23.00  10.00   0.50    0.05    --  -47.70  19.00 -30.00   66
 13  \w    -16.00  26.00   0.50    0.05    --  -47.70  19.00-120.00   84
 14  \w    149.00 175.00   0.50    0.15    --  107.36  81.00 -11.00   52
 15  \w    112.00 147.00   0.50    0.15    --  107.36  81.00 -11.00   70
 16  \w    -26.00  30.00   0.50    0.05    --   47.70 -19.00-120.00  112
 17  \w    -25.00  23.00   0.50    0.05    --   47.70 -19.00 -60.00   96
 18  \w    -22.00   4.00   0.50    0.05    --   47.70 -19.00  60.00   52
 19  \w     39.00  69.00   0.50    0.15    --  107.36 -57.00   0.00   60
 20  \w     36.00  68.00   0.50    0.15    --  107.36 -57.00  60.00   64
 21  \w     39.00  69.00   0.50    0.15    --  107.36 -57.00  90.00   60
 22  \w     35.00  67.00   0.50    0.15    --  107.36 -57.00 -60.00   64
 23  \w     35.00  69.00   0.50    0.15    --  107.36 -57.00 -90.00   68
 24  \w     38.00  68.00   0.50    0.15    --  107.36 -57.00-120.00   60
 25  \w     36.00  69.00   0.50    0.15    --  107.36 -57.00-150.00   66
 26  \w     39.00 106.00   0.50    0.15    --  107.36 -99.00-150.00  134
 27  \w     53.00 101.00   0.50    0.15    --  107.36 -81.00-133.00   96
 28  \w    -23.00  70.00   0.50    0.05    --   47.70 -81.00-133.00  186
 29  \w    -62.00 -33.00   0.50    0.15    -- -104.50 125.00 -30.00   58
 30  \w   -111.00 -66.00   0.50    0.15    -- -104.50 125.00 -30.00   90
 31  \w   -110.00 -61.00   0.50    0.15    -- -104.50 125.00 -60.00   98
 32  \w   -110.00 -56.00   0.50    0.15    -- -104.50 125.00 -90.00  108
 33  \w    -73.00 -47.00   0.50    0.15    -- -104.50  81.00 -11.00   52
 34  \w    -59.00  24.00   0.50    0.05    --  -47.70  81.00 -11.00  166
 35  \w    -59.00 -32.00   0.50    0.15    -- -104.50  57.00-120.00   54
 36  \w    -92.00 -41.00   0.50    0.15    -- -104.50  77.00-180.00  102
 37  \w    -62.00 -33.00   0.50    0.15    -- -104.50  57.00-180.00   58
 38  \w   -148.00-122.00   0.50    0.15    -- -104.50 -38.00-180.00   52
 39  \w   -172.00 -90.00   0.50    0.15    -- -104.50 -57.00-180.00  164
 40  \w   -117.00 -91.00   0.50    0.15    -- -104.50 -57.00 -90.00   52
 41  \w   -171.00-130.00   0.50    0.15    -- -104.50 -57.00 -90.00   82
 42  \w   -174.00 -92.00   0.50    0.15    -- -104.50 -19.00  90.00  164
 43  \w   -151.00 -93.00   0.50    0.15    -- -104.50 -19.00 120.00  116
 44  \w   -119.00 -75.00   0.50    0.05    --  -47.70-125.00  30.00   88
 45  \w   -173.00-131.00   0.50    0.15    -- -104.50 -81.00-133.00   84
;
_diffrn_measurement_device 'four-circle diffractometer'
_diffrn_measurement_device_type 'XtaLAB Synergy R, HyPix'
_diffrn_measurement_method '\w scans'
_diffrn_orient_matrix_type 'CrysAlisPro convention (1999,Acta A55,543-557)'
_diffrn_orient_matrix_UB_11 0.1178359000
_diffrn_orient_matrix_UB_12 -0.0255990000
_diffrn_orient_matrix_UB_13 -0.0198276000
_diffrn_orient_matrix_UB_21 0.0047557000
_diffrn_orient_matrix_UB_22 0.0806549000
_diffrn_orient_matrix_UB_23 -0.0687320000
_diffrn_orient_matrix_UB_31 0.0534286000
_diffrn_orient_matrix_UB_32 0.0492929000
_diffrn_orient_matrix_UB_33 0.1020823000
_diffrn_radiation_monochromator mirror
_diffrn_radiation_probe x-ray
_diffrn_radiation_type 'Cu K\a'
_diffrn_radiation_wavelength 1.54184
_diffrn_reflns_av_R_equivalents 0.0271
_diffrn_reflns_av_unetI/netI 0.0166
_diffrn_reflns_Laue_measured_fraction_full 1.000
_diffrn_reflns_Laue_measured_fraction_max 0.982
_diffrn_reflns_limit_h_max 15
_diffrn_reflns_limit_h_min -15
_diffrn_reflns_limit_k_max 19
_diffrn_reflns_limit_k_min -19
_diffrn_reflns_limit_l_max 15
_diffrn_reflns_limit_l_min -14
_diffrn_reflns_number 32335
_diffrn_reflns_point_group_measured_fraction_full 1.000
_diffrn_reflns_point_group_measured_fraction_max 0.982
_diffrn_reflns_theta_full 67.684
_diffrn_reflns_theta_max 77.361
_diffrn_reflns_theta_min 3.714
_diffrn_source 'Rotating-anode X-ray tube'
_diffrn_source_type 'PhotonJet R (Cu) X-ray Source'
_exptl_absorpt_coefficient_mu 7.984
_exptl_absorpt_correction_T_max 1.00000
_exptl_absorpt_correction_T_min 0.77563
_exptl_absorpt_correction_type multi-scan
_exptl_absorpt_process_details
;
CrysAlisPro 1.171.41.121a (Rigaku Oxford Diffraction, 2021)
Empirical absorption correction using spherical harmonics,
implemented in SCALE3 ABSPACK scaling algorithm.
;
_exptl_crystal_colour yellow
_exptl_crystal_colour_primary yellow
_exptl_crystal_density_diffrn 1.414
_exptl_crystal_description block
_exptl_crystal_F_000 1036
_exptl_crystal_size_max 0.12
_exptl_crystal_size_mid 0.12
_exptl_crystal_size_min 0.12
_refine_diff_density_max 0.706
_refine_diff_density_min -0.349
_refine_diff_density_rms 0.049
_refine_ls_extinction_method none
_refine_ls_goodness_of_fit_ref 1.026
_refine_ls_hydrogen_treatment constr
_refine_ls_matrix_type full
_refine_ls_number_parameters 272
_refine_ls_number_reflns 4890
_refine_ls_number_restraints 0
_refine_ls_restrained_S_all 1.026
_refine_ls_R_factor_all 0.0297
_refine_ls_R_factor_gt 0.0289
_refine_ls_shift/su_max 0.001
_refine_ls_shift/su_mean 0.000
_refine_ls_structure_factor_coef Fsqd
_refine_ls_weighting_details 'w=1/[\s^2^(Fo^2^)+(0.0359P)^2^+1.6999P] where P=(Fo^2^+2Fc^2^)/3'
_refine_ls_weighting_scheme calc
_refine_ls_wR_factor_gt 0.0735
_refine_ls_wR_factor_ref 0.0740
_reflns_Friedel_coverage 0.000
_reflns_number_gt 4768
_reflns_number_total 4890
_reflns_threshold_expression 'I > 2\s(I)'
_cod_data_source_file d3ra05867k2.cif
_cod_data_source_block Fe2
_cod_database_code 7247509
_shelx_shelxl_version_number 2018/3
_chemical_oxdiff_formula 'C H N P Fe Cl'
_shelx_space_group_comment
;
The symmetry employed for this shelxl refinement is uniquely defined
by the following loop, which should always be used as a source of
symmetry information in preference to the above space-group names.
They are only intended as comments.
;
_reflns_odcompleteness_completeness 100.00
_reflns_odcompleteness_iscentric 1
_reflns_odcompleteness_theta 66.97
_olex2_refinement_description
;
1. Fixed Uiso
 At 1.2 times of:
  All C(H) groups, All C(H,H) groups, All N(H) groups
 At 1.5 times of:
  All C(H,H,H) groups
2.a Ternary CH refined with riding coordinates:
 N2(H2), C8(H8)
2.b Secondary CH2 refined with riding coordinates:
 C5(H5A,H5B), C6(H6A,H6B), C7(H7A,H7B), C10(H10A,H10B), C11(H11A,H11B)
2.c Aromatic/amide H refined with riding coordinates:
 C2(H2A), C3(H3), C13(H13), C14(H14), C15(H15), C16(H16), C17(H17), C19(H19),
 C20(H20), C21(H21), C22(H22), C23(H23)
2.d Idealised Me refined as rotating group:
 C24(H24A,H24B,H24C)
;
_olex2_submission_special_instructions 'No special instructions were received'
_oxdiff_exptl_absorpt_empirical_details
;
Empirical correction (ABSPACK) includes:
- Absorption correction using spherical harmonics
- Frame scaling
;
_oxdiff_exptl_absorpt_empirical_full_max 1.413
_oxdiff_exptl_absorpt_empirical_full_min 0.844

loop_
_space_group_symop_operation_xyz
'x, y, z'
'-x, y+1/2, -z+1/2'
'-x, -y, -z'
'x, -y-1/2, z-1/2'

loop_
_atom_site_label
_atom_site_type_symbol
_atom_site_fract_x
_atom_site_fract_y
_atom_site_fract_z
_atom_site_U_iso_or_equiv
_atom_site_adp_type
_atom_site_occupancy
_atom_site_site_symmetry_order
_atom_site_calc_flag
_atom_site_refinement_flags_posn
_atom_site_refinement_flags_adp
_atom_site_refinement_flags_occupancy
_atom_site_disorder_assembly
_atom_site_disorder_group
Fe1 Fe 0.39443(2) 0.57702(2) 0.67386(2) 0.02064(8) Uani 1 1 d . . . . .
Cl1 Cl 0.32118(4) 0.60713(3) 0.82591(3) 0.03502(11) Uani 1 1 d . . . . .
Cl2 Cl 0.38801(4) 0.44252(3) 0.59362(3) 0.02913(10) Uani 1 1 d . . . . .
P1 P 0.23328(3) 0.63163(3) 0.52260(3) 0.01984(9) Uani 1 1 d . . . . .
N1 N 0.56648(12) 0.57834(9) 0.77171(12) 0.0234(3) Uani 1 1 d . . . . .
N2 N 0.49143(11) 0.65694(9) 0.58412(11) 0.0204(3) Uani 1 1 d . . . . .
H2 H 0.538524 0.617210 0.548656 0.024 Uiso 1 1 calc R U . . .
C1 C 0.60712(15) 0.52650(12) 0.85479(15) 0.0283(4) Uani 1 1 d . . . . .
C2 C 0.70547(16) 0.54646(13) 0.92501(16) 0.0336(4) Uani 1 1 d . . . . .
H2A H 0.732570 0.510353 0.984511 0.040 Uiso 1 1 calc R U . . .
C3 C 0.76353(15) 0.61923(13) 0.90760(16) 0.0339(4) Uani 1 1 d . . . . .
H3 H 0.830853 0.633222 0.955520 0.041 Uiso 1 1 calc R U . . .
C4 C 0.72456(14) 0.67218(11) 0.82079(15) 0.0277(4) Uani 1 1 d . . . . .
C5 C 0.79009(17) 0.75022(13) 0.79889(19) 0.0398(5) Uani 1 1 d . . . . .
H5A H 0.864357 0.731839 0.784213 0.048 Uiso 1 1 calc R U . . .
H5B H 0.803292 0.785578 0.865152 0.048 Uiso 1 1 calc R U . . .
C6 C 0.73443(17) 0.80493(13) 0.70537(17) 0.0366(4) Uani 1 1 d . . . . .
H6A H 0.793127 0.835660 0.674628 0.044 Uiso 1 1 calc R U . . .
H6B H 0.686258 0.847790 0.732707 0.044 Uiso 1 1 calc R U . . .
C7 C 0.66311(17) 0.75305(13) 0.61616(16) 0.0340(4) Uani 1 1 d . . . . .
H7A H 0.711012 0.711432 0.586203 0.041 Uiso 1 1 calc R U . . .
H7B H 0.628549 0.791167 0.556848 0.041 Uiso 1 1 calc R U . . .
C8 C 0.57147(14) 0.70651(10) 0.66280(13) 0.0225(3) Uani 1 1 d . . . . .
H8 H 0.526826 0.750709 0.693953 0.027 Uiso 1 1 calc R U . . .
C9 C 0.62365(13) 0.64955(10) 0.75534(13) 0.0220(3) Uani 1 1 d . . . . .
C10 C 0.43021(14) 0.71039(11) 0.49568(14) 0.0247(3) Uani 1 1 d . . . . .
H10A H 0.481986 0.727921 0.446596 0.030 Uiso 1 1 calc R U . . .
H10B H 0.401930 0.762336 0.526550 0.030 Uiso 1 1 calc R U . . .
C11 C 0.33204(14) 0.66086(11) 0.43226(13) 0.0230(3) Uani 1 1 d . . . . .
H11A H 0.360170 0.608878 0.401347 0.028 Uiso 1 1 calc R U . . .
H11B H 0.293062 0.696110 0.371859 0.028 Uiso 1 1 calc R U . . .
C12 C 0.16362(13) 0.73184(10) 0.54394(13) 0.0215(3) Uani 1 1 d . . . . .
C13 C 0.13551(18) 0.74724(13) 0.64504(15) 0.0363(4) Uani 1 1 d . . . . .
H13 H 0.154722 0.706814 0.701463 0.044 Uiso 1 1 calc R U . . .
C14 C 0.0795(2) 0.82137(15) 0.66411(16) 0.0456(6) Uani 1 1 d . . . . .
H14 H 0.059244 0.830760 0.733023 0.055 Uiso 1 1 calc R U . . .
C15 C 0.05315(17) 0.88129(13) 0.58378(17) 0.0362(4) Uani 1 1 d . . . . .
H15 H 0.016317 0.932452 0.597604 0.043 Uiso 1 1 calc R U . . .
C16 C 0.08056(17) 0.86665(12) 0.48293(17) 0.0345(4) Uani 1 1 d . . . . .
H16 H 0.062183 0.907717 0.427162 0.041 Uiso 1 1 calc R U . . .
C17 C 0.13484(16) 0.79213(12) 0.46294(15) 0.0304(4) Uani 1 1 d . . . . .
H17 H 0.152526 0.782193 0.393117 0.036 Uiso 1 1 calc R U . . .
C18 C 0.12441(14) 0.57299(10) 0.43322(13) 0.0206(3) Uani 1 1 d . . . . .
C19 C 0.15417(15) 0.50477(12) 0.37279(15) 0.0288(4) Uani 1 1 d . . . . .
H19 H 0.231001 0.489817 0.377153 0.035 Uiso 1 1 calc R U . . .
C20 C 0.07159(17) 0.45882(13) 0.30638(15) 0.0337(4) Uani 1 1 d . . . . .
H20 H 0.092352 0.412984 0.264638 0.040 Uiso 1 1 calc R U . . .
C21 C -0.04085(16) 0.47917(12) 0.30037(14) 0.0313(4) Uani 1 1 d . . . . .
H21 H -0.096846 0.447511 0.254481 0.038 Uiso 1 1 calc R U . . .
C22 C -0.07140(15) 0.54553(12) 0.36118(14) 0.0272(4) Uani 1 1 d . . . . .
H22 H -0.148544 0.559085 0.357820 0.033 Uiso 1 1 calc R U . . .
C23 C 0.01066(14) 0.59262(11) 0.42743(13) 0.0230(3) Uani 1 1 d . . . . .
H23 H -0.010739 0.638357 0.468945 0.028 Uiso 1 1 calc R U . . .
C24 C 0.5426(2) 0.44710(13) 0.86916(18) 0.0414(5) Uani 1 1 d . . . . .
H24A H 0.466644 0.462236 0.880051 0.062 Uiso 1 1 calc R U . . .
H24B H 0.580979 0.415715 0.932347 0.062 Uiso 1 1 calc R U . . .
H24C H 0.537903 0.411459 0.804473 0.062 Uiso 1 1 calc R U . . .

loop_
_atom_site_aniso_label
_atom_site_aniso_U_11
_atom_site_aniso_U_22
_atom_site_aniso_U_33
_atom_site_aniso_U_23
_atom_site_aniso_U_13
_atom_site_aniso_U_12
Fe1 0.01956(13) 0.02107(14) 0.02159(14) -0.00219(9) 0.00438(10) -0.00284(9)
Cl1 0.0326(2) 0.0503(3) 0.0228(2) -0.00226(18) 0.00648(16) 0.00683(19)
Cl2 0.0331(2) 0.02372(19) 0.0321(2) -0.00687(16) 0.01009(17) 0.00034(16)
P1 0.02168(19) 0.02013(19) 0.01805(19) -0.00130(14) 0.00433(15) 0.00146(15)
N1 0.0209(7) 0.0231(7) 0.0254(7) -0.0001(5) 0.0018(6) -0.0001(5)
N2 0.0192(6) 0.0189(6) 0.0229(7) -0.0013(5) 0.0030(5) -0.0008(5)
C1 0.0284(9) 0.0260(9) 0.0294(9) 0.0032(7) 0.0017(7) 0.0026(7)
C2 0.0290(9) 0.0359(10) 0.0334(10) 0.0050(8) -0.0018(7) 0.0065(8)
C3 0.0215(8) 0.0407(11) 0.0362(10) -0.0029(8) -0.0043(7) 0.0016(8)
C4 0.0207(8) 0.0272(9) 0.0339(9) -0.0052(7) 0.0012(7) 0.0000(7)
C5 0.0283(9) 0.0334(10) 0.0534(13) -0.0011(9) -0.0048(9) -0.0101(8)
C6 0.0357(10) 0.0310(10) 0.0419(11) -0.0027(8) 0.0039(8) -0.0134(8)
C7 0.0339(10) 0.0356(10) 0.0328(10) -0.0007(8) 0.0067(8) -0.0149(8)
C8 0.0217(8) 0.0210(8) 0.0246(8) -0.0033(6) 0.0035(6) -0.0033(6)
C9 0.0190(7) 0.0213(8) 0.0258(8) -0.0035(6) 0.0045(6) 0.0013(6)
C10 0.0237(8) 0.0233(8) 0.0263(8) 0.0037(6) 0.0016(6) -0.0006(6)
C11 0.0221(8) 0.0270(8) 0.0200(7) 0.0005(6) 0.0043(6) 0.0016(6)
C12 0.0214(8) 0.0206(8) 0.0220(8) -0.0029(6) 0.0027(6) 0.0001(6)
C13 0.0501(12) 0.0377(10) 0.0208(9) -0.0008(8) 0.0053(8) 0.0158(9)
C14 0.0629(14) 0.0496(13) 0.0232(9) -0.0100(9) 0.0046(9) 0.0249(11)
C15 0.0376(10) 0.0279(9) 0.0400(10) -0.0105(8) -0.0016(8) 0.0104(8)
C16 0.0411(10) 0.0242(9) 0.0390(10) 0.0069(8) 0.0086(8) 0.0064(8)
C17 0.0378(10) 0.0278(9) 0.0279(9) 0.0034(7) 0.0124(7) 0.0046(8)
C18 0.0236(8) 0.0203(8) 0.0182(7) 0.0014(6) 0.0046(6) 0.0001(6)
C19 0.0274(9) 0.0292(9) 0.0307(9) -0.0063(7) 0.0076(7) 0.0011(7)
C20 0.0392(10) 0.0325(10) 0.0307(9) -0.0109(8) 0.0094(8) -0.0048(8)
C21 0.0342(9) 0.0338(10) 0.0244(8) -0.0002(7) 0.0004(7) -0.0113(8)
C22 0.0235(8) 0.0293(9) 0.0279(9) 0.0092(7) 0.0024(7) -0.0016(7)
C23 0.0253(8) 0.0214(8) 0.0230(8) 0.0043(6) 0.0060(6) 0.0011(6)
C24 0.0473(12) 0.0314(10) 0.0411(11) 0.0127(9) -0.0049(9) -0.0057(9)

loop_
_atom_type_symbol
_atom_type_description
_atom_type_scat_dispersion_real
_atom_type_scat_dispersion_imag
_atom_type_scat_source
C C 0.0181 0.0091 'International Tables Vol C Tables 4.2.6.8 and 6.1.1.4'
H H 0.0000 0.0000 'International Tables Vol C Tables 4.2.6.8 and 6.1.1.4'
Cl Cl 0.3639 0.7018 'International Tables Vol C Tables 4.2.6.8 and 6.1.1.4'
Fe Fe -1.1336 3.1974 'International Tables Vol C Tables 4.2.6.8 and 6.1.1.4'
N N 0.0311 0.0180 'International Tables Vol C Tables 4.2.6.8 and 6.1.1.4'
P P 0.2955 0.4335 'International Tables Vol C Tables 4.2.6.8 and 6.1.1.4'

loop_
_geom_angle_atom_site_label_1
_geom_angle_atom_site_label_2
_geom_angle_atom_site_label_3
_geom_angle
_geom_angle_site_symmetry_1
_geom_angle_site_symmetry_3
_geom_angle_publ_flag
Cl1 Fe1 Cl2 123.89(2) . . ?
Cl1 Fe1 P1 100.964(17) . . ?
Cl2 Fe1 P1 91.119(16) . . ?
N1 Fe1 Cl1 89.84(4) . . ?
N1 Fe1 Cl2 101.79(4) . . ?
N1 Fe1 P1 154.71(4) . . ?
N2 Fe1 Cl1 129.54(4) . . ?
N2 Fe1 Cl2 106.39(4) . . ?
N2 Fe1 P1 80.44(4) . . ?
N2 Fe1 N1 75.11(5) . . ?
C11 P1 Fe1 92.77(5) . . ?
C12 P1 Fe1 118.70(5) . . ?
C12 P1 C11 103.82(8) . . ?
C18 P1 Fe1 130.29(5) . . ?
C18 P1 C11 102.89(7) . . ?
C18 P1 C12 102.98(7) . . ?
C1 N1 Fe1 127.02(12) . . ?
C1 N1 C9 119.48(15) . . ?
C9 N1 Fe1 112.19(11) . . ?
Fe1 N2 H2 105.6 . . ?
C8 N2 Fe1 108.03(10) . . ?
C8 N2 H2 105.6 . . ?
C8 N2 C10 112.61(13) . . ?
C10 N2 Fe1 118.27(10) . . ?
C10 N2 H2 105.6 . . ?
N1 C1 C2 120.79(17) . . ?
N1 C1 C24 118.00(16) . . ?
C2 C1 C24 121.21(17) . . ?
C1 C2 H2A 120.3 . . ?
C3 C2 C1 119.36(17) . . ?
C3 C2 H2A 120.3 . . ?
C2 C3 H3 119.7 . . ?
C2 C3 C4 120.64(17) . . ?
C4 C3 H3 119.7 . . ?
C3 C4 C5 120.86(16) . . ?
C3 C4 C9 116.94(17) . . ?
C9 C4 C5 122.20(17) . . ?
C4 C5 H5A 108.5 . . ?
C4 C5 H5B 108.5 . . ?
C4 C5 C6 115.19(16) . . ?
H5A C5 H5B 107.5 . . ?
C6 C5 H5A 108.5 . . ?
C6 C5 H5B 108.5 . . ?
C5 C6 H6A 109.1 . . ?
C5 C6 H6B 109.1 . . ?
C5 C6 C7 112.53(17) . . ?
H6A C6 H6B 107.8 . . ?
C7 C6 H6A 109.1 . . ?
C7 C6 H6B 109.1 . . ?
C6 C7 H7A 109.8 . . ?
C6 C7 H7B 109.8 . . ?
C6 C7 C8 109.29(16) . . ?
H7A C7 H7B 108.3 . . ?
C8 C7 H7A 109.8 . . ?
C8 C7 H7B 109.8 . . ?
N2 C8 C7 115.52(14) . . ?
N2 C8 H8 107.0 . . ?
N2 C8 C9 109.72(13) . . ?
C7 C8 H8 107.0 . . ?
C9 C8 C7 110.13(14) . . ?
C9 C8 H8 107.0 . . ?
N1 C9 C4 122.74(16) . . ?
N1 C9 C8 116.81(14) . . ?
C4 C9 C8 120.43(15) . . ?
N2 C10 H10A 109.6 . . ?
N2 C10 H10B 109.6 . . ?
N2 C10 C11 110.09(13) . . ?
H10A C10 H10B 108.2 . . ?
C11 C10 H10A 109.6 . . ?
C11 C10 H10B 109.6 . . ?
P1 C11 H11A 109.8 . . ?
P1 C11 H11B 109.8 . . ?
C10 C11 P1 109.58(11) . . ?
C10 C11 H11A 109.8 . . ?
C10 C11 H11B 109.8 . . ?
H11A C11 H11B 108.2 . . ?
C13 C12 P1 118.37(13) . . ?
C17 C12 P1 122.99(13) . . ?
C17 C12 C13 118.62(16) . . ?
C12 C13 H13 119.8 . . ?
C14 C13 C12 120.43(18) . . ?
C14 C13 H13 119.8 . . ?
C13 C14 H14 119.8 . . ?
C15 C14 C13 120.41(19) . . ?
C15 C14 H14 119.8 . . ?
C14 C15 H15 120.2 . . ?
C14 C15 C16 119.67(18) . . ?
C16 C15 H15 120.2 . . ?
C15 C16 H16 119.9 . . ?
C15 C16 C17 120.15(18) . . ?
C17 C16 H16 119.9 . . ?
C12 C17 H17 119.6 . . ?
C16 C17 C12 120.71(17) . . ?
C16 C17 H17 119.6 . . ?
C19 C18 P1 119.75(13) . . ?
C19 C18 C23 118.98(16) . . ?
C23 C18 P1 121.21(13) . . ?
C18 C19 H19 120.0 . . ?
C20 C19 C18 120.02(17) . . ?
C20 C19 H19 120.0 . . ?
C19 C20 H20 119.7 . . ?
C21 C20 C19 120.61(17) . . ?
C21 C20 H20 119.7 . . ?
C20 C21 H21 120.1 . . ?
C22 C21 C20 119.88(17) . . ?
C22 C21 H21 120.1 . . ?
C21 C22 H22 120.0 . . ?
C21 C22 C23 120.09(17) . . ?
C23 C22 H22 120.0 . . ?
C18 C23 H23 119.8 . . ?
C22 C23 C18 120.39(16) . . ?
C22 C23 H23 119.8 . . ?
C1 C24 H24A 109.5 . . ?
C1 C24 H24B 109.5 . . ?
C1 C24 H24C 109.5 . . ?
H24A C24 H24B 109.5 . . ?
H24A C24 H24C 109.5 . . ?
H24B C24 H24C 109.5 . . ?

loop_
_geom_bond_atom_site_label_1
_geom_bond_atom_site_label_2
_geom_bond_distance
_geom_bond_site_symmetry_2
_geom_bond_publ_flag
Fe1 Cl1 2.2873(5) . ?
Fe1 Cl2 2.3384(5) . ?
Fe1 P1 2.6180(5) . ?
Fe1 N1 2.2242(14) . ?
Fe1 N2 2.1630(14) . ?
P1 C11 1.8408(17) . ?
P1 C12 1.8283(17) . ?
P1 C18 1.8244(17) . ?
N1 C1 1.347(2) . ?
N1 C9 1.350(2) . ?
N2 H2 1.0000 . ?
N2 C8 1.479(2) . ?
N2 C10 1.484(2) . ?
C1 C2 1.387(3) . ?
C1 C24 1.500(3) . ?
C2 H2A 0.9500 . ?
C2 C3 1.380(3) . ?
C3 H3 0.9500 . ?
C3 C4 1.387(3) . ?
C4 C5 1.511(3) . ?
C4 C9 1.393(2) . ?
C5 H5A 0.9900 . ?
C5 H5B 0.9900 . ?
C5 C6 1.515(3) . ?
C6 H6A 0.9900 . ?
C6 H6B 0.9900 . ?
C6 C7 1.526(3) . ?
C7 H7A 0.9900 . ?
C7 H7B 0.9900 . ?
C7 C8 1.526(2) . ?
C8 H8 1.0000 . ?
C8 C9 1.515(2) . ?
C10 H10A 0.9900 . ?
C10 H10B 0.9900 . ?
C10 C11 1.523(2) . ?
C11 H11A 0.9900 . ?
C11 H11B 0.9900 . ?
C12 C13 1.390(2) . ?
C12 C17 1.390(2) . ?
C13 H13 0.9500 . ?
C13 C14 1.390(3) . ?
C14 H14 0.9500 . ?
C14 C15 1.376(3) . ?
C15 H15 0.9500 . ?
C15 C16 1.382(3) . ?
C16 H16 0.9500 . ?
C16 C17 1.387(3) . ?
C17 H17 0.9500 . ?
C18 C19 1.396(2) . ?
C18 C23 1.398(2) . ?
C19 H19 0.9500 . ?
C19 C20 1.387(3) . ?
C20 H20 0.9500 . ?
C20 C21 1.385(3) . ?
C21 H21 0.9500 . ?
C21 C22 1.380(3) . ?
C22 H22 0.9500 . ?
C22 C23 1.392(2) . ?
C23 H23 0.9500 . ?
C24 H24A 0.9800 . ?
C24 H24B 0.9800 . ?
C24 H24C 0.9800 . ?

loop_
_geom_torsion_atom_site_label_1
_geom_torsion_atom_site_label_2
_geom_torsion_atom_site_label_3
_geom_torsion_atom_site_label_4
_geom_torsion
_geom_torsion_site_symmetry_1
_geom_torsion_site_symmetry_2
_geom_torsion_site_symmetry_3
_geom_torsion_site_symmetry_4
_geom_torsion_publ_flag
Fe1 P1 C11 C10 -47.03(11) . . . . ?
Fe1 P1 C12 C13 -43.03(17) . . . . ?
Fe1 P1 C12 C17 138.78(14) . . . . ?
Fe1 P1 C18 C19 -51.93(16) . . . . ?
Fe1 P1 C18 C23 125.22(12) . . . . ?
Fe1 N1 C1 C2 -164.41(14) . . . . ?
Fe1 N1 C1 C24 15.3(2) . . . . ?
Fe1 N1 C9 C4 168.27(13) . . . . ?
Fe1 N1 C9 C8 -10.18(18) . . . . ?
Fe1 N2 C8 C7 168.08(13) . . . . ?
Fe1 N2 C8 C9 42.89(14) . . . . ?
Fe1 N2 C10 C11 -40.28(17) . . . . ?
P1 C12 C13 C14 -178.08(18) . . . . ?
P1 C12 C17 C16 179.05(15) . . . . ?
P1 C18 C19 C20 178.67(15) . . . . ?
P1 C18 C23 C22 -178.08(13) . . . . ?
N1 C1 C2 C3 -1.6(3) . . . . ?
N2 C8 C9 N1 -21.7(2) . . . . ?
N2 C8 C9 C4 159.79(15) . . . . ?
N2 C10 C11 P1 61.31(16) . . . . ?
C1 N1 C9 C4 0.4(2) . . . . ?
C1 N1 C9 C8 -178.06(15) . . . . ?
C1 C2 C3 C4 -0.1(3) . . . . ?
C2 C3 C4 C5 -177.69(19) . . . . ?
C2 C3 C4 C9 1.9(3) . . . . ?
C3 C4 C5 C6 -176.65(19) . . . . ?
C3 C4 C9 N1 -2.0(3) . . . . ?
C3 C4 C9 C8 176.35(16) . . . . ?
C4 C5 C6 C7 -31.7(3) . . . . ?
C5 C4 C9 N1 177.49(17) . . . . ?
C5 C4 C9 C8 -4.1(3) . . . . ?
C5 C6 C7 C8 59.6(2) . . . . ?
C6 C7 C8 N2 176.84(15) . . . . ?
C6 C7 C8 C9 -58.2(2) . . . . ?
C7 C8 C9 N1 -149.95(15) . . . . ?
C7 C8 C9 C4 31.6(2) . . . . ?
C8 N2 C10 C11 -167.49(13) . . . . ?
C9 N1 C1 C2 1.5(3) . . . . ?
C9 N1 C1 C24 -178.80(17) . . . . ?
C9 C4 C5 C6 3.8(3) . . . . ?
C10 N2 C8 C7 -59.46(19) . . . . ?
C10 N2 C8 C9 175.35(13) . . . . ?
C11 P1 C12 C13 -144.06(15) . . . . ?
C11 P1 C12 C17 37.76(17) . . . . ?
C11 P1 C18 C19 53.08(15) . . . . ?
C11 P1 C18 C23 -129.77(14) . . . . ?
C12 P1 C11 C10 73.44(13) . . . . ?
C12 P1 C18 C19 160.78(14) . . . . ?
C12 P1 C18 C23 -22.06(15) . . . . ?
C12 C13 C14 C15 -1.3(4) . . . . ?
C13 C12 C17 C16 0.9(3) . . . . ?
C13 C14 C15 C16 1.4(4) . . . . ?
C14 C15 C16 C17 -0.3(3) . . . . ?
C15 C16 C17 C12 -0.8(3) . . . . ?
C17 C12 C13 C14 0.2(3) . . . . ?
C18 P1 C11 C10 -179.49(11) . . . . ?
C18 P1 C12 C13 108.94(16) . . . . ?
C18 P1 C12 C17 -69.25(16) . . . . ?
C18 C19 C20 C21 -0.9(3) . . . . ?
C19 C18 C23 C22 -0.9(2) . . . . ?
C19 C20 C21 C22 -0.2(3) . . . . ?
C20 C21 C22 C23 0.8(3) . . . . ?
C21 C22 C23 C18 -0.2(3) . . . . ?
C23 C18 C19 C20 1.5(3) . . . . ?
C24 C1 C2 C3 178.7(2) . . . . ?
